data_2004840
loop_
_publ_author_name
'Blackburn, A. C.'
'Dobson, A. J.'
'Gerkin, R. E.'

_publ_section_title
;
 Bis(pyridinium) Pamoate
;
_journal_issue 5
_journal_name_full 'Acta Crystallographica Section C'
_journal_page_first 1269
_journal_page_last 1272
_journal_paper_doi 10.1107/S0108270195015691
_journal_volume 52
_journal_year 1996
_chemical_formula_iupac '2C5 H6 N + , C23 H14 O6 2-'
_chemical_formula_moiety '2(C5 H6 N) + , C23 H14 O6 2-'
_chemical_formula_sum 'C33 H26 N2 O6'
_chemical_formula_weight 546.58
_chemical_name_common 'Pamoic acid . 2pyridine'
_chemical_name_systematic ' ?'
_space_group_IT_number 2
_symmetry_cell_setting triclinic
_symmetry_space_group_name_Hall '-P 1'
_symmetry_space_group_name_H-M 'P -1'
_cell_angle_alpha 99.29(2)
_cell_angle_beta 101.75(2)
_cell_angle_gamma 98.76(1)
_cell_formula_units_Z 2
_cell_length_a 11.276(2)
_cell_length_b 16.599(3)
_cell_length_c 7.516(2)
_cell_measurement_reflns_used 25
_cell_measurement_temperature 296
_cell_measurement_theta_max 17.4
_cell_measurement_theta_min 12.7
_cell_volume 1334.0(5)
_computing_cell_refinement 'MSC/AFC Diffractometer Control Software'
_computing_data_collection
;MSC/AFC Diffractometer Control Software (Molecular Structure Corporation,
 1988)
;
_computing_data_reduction 'TEXSAN (Molecular Structure Corporation, 1989)'
_computing_molecular_graphics 'ORTEPII (Johnson, 1976)'
_computing_publication_material TEXSAN
_computing_structure_refinement TEXSAN
_computing_structure_solution 'MITHRIL (Gilmore, 1984)'
_diffrn_ambient_temperature 296
_diffrn_measurement_device AFC5S
_diffrn_measurement_method 'omega scans '
_diffrn_radiation_monochromator graphite
_diffrn_radiation_source 'X-ray tube'
_diffrn_radiation_type MoK\a
_diffrn_radiation_wavelength 0.71073
_diffrn_reflns_av_R_equivalents 0.012
_diffrn_reflns_limit_h_max 14
_diffrn_reflns_limit_h_min 0
_diffrn_reflns_limit_k_max 21
_diffrn_reflns_limit_k_min -21
_diffrn_reflns_limit_l_max 9
_diffrn_reflns_limit_l_min -9
_diffrn_reflns_number 6450
_diffrn_reflns_theta_max 27.50
_diffrn_reflns_theta_min 2.00
_diffrn_standards_decay_% 0
_diffrn_standards_interval_count 150
_diffrn_standards_number 6
_exptl_absorpt_coefficient_mu 0.088
_exptl_absorpt_correction_type none
_exptl_crystal_colour colorless
_exptl_crystal_density_diffrn 1.361
_exptl_crystal_density_meas ?
_exptl_crystal_description 'cut chunk'
_exptl_crystal_F_000 572
_exptl_crystal_size_max 0.38
_exptl_crystal_size_mid 0.38
_exptl_crystal_size_min 0.26
_refine_diff_density_max '0.32; next highest, 0.16'
_refine_diff_density_min -0.17
_refine_ls_extinction_coef 2.2E-6(2)
_refine_ls_extinction_method 'Zachariasen (1963,1968)'
_refine_ls_goodness_of_fit_obs 1.80
_refine_ls_hydrogen_treatment 'see text'
_refine_ls_matrix_type full
_refine_ls_number_parameters 392
_refine_ls_number_reflns 2968
_refine_ls_R_factor_obs 0.045
_refine_ls_shift/esd_max 'less than 0.01'
_refine_ls_structure_factor_coef F
_refine_ls_weighting_details w=\s~F~^-2^
_refine_ls_weighting_scheme calc
_refine_ls_wR_factor_obs 0.053
_reflns_number_observed 2968
_reflns_number_total 6136
_reflns_observed_criterion 'I > 3\s(I)'
_cod_data_source_file bk1191.cif
_cod_data_source_block pyridinium_pamoate
_cod_depositor_comments
;
The following automatic conversions were performed:

'_exptl_crystal_density_meas' value 'none' was changed to '?' - the
value is perceived as not measured.

Automatic conversion script
Id: cif_fix_values 3008 2015-01-20 13:52:24Z robertas 

The following automatic conversions were performed:

'_refine_ls_weighting_scheme' value 'w=\s~F~^-2^' was changed to
'calc'. New tag '_refine_ls_weighting_details' was created. The value
of the new tag was set to 'w=\s~F~^-2^'.

Automatic conversion script
Id: cif_fix_values 3143 2015-03-26 13:38:13Z robertas 
;
_cod_database_code 2004840

loop_
_symmetry_equiv_pos_as_xyz
x,y,z
-x,-y,-z

loop_
_atom_site_aniso_label
_atom_site_aniso_U_11
_atom_site_aniso_U_22
_atom_site_aniso_U_33
_atom_site_aniso_U_12
_atom_site_aniso_U_13
_atom_site_aniso_U_23
O1 0.080(2) 0.067(2) 0.098(2) 0.0300(10) 0.0200(10) 0.0280(10)
O1A 0.0550(10) 0.0750(10) 0.0740(10) 0.0220(10) 0.0160(10) -0.0100(10)
O2 0.110(2) 0.095(2) 0.100(2) 0.062(2) 0.033(2) 0.033(2)
O2A 0.0600(10) 0.0660(10) 0.101(2) 0.0240(10) 0.0230(10) 0.0010(10)
O3 0.0640(10) 0.108(2) 0.111(2) 0.0390(10) 0.0130(10) -0.0080(10)
O3A 0.0590(10) 0.109(2) 0.101(2) 0.0420(10) 0.0100(10) 0.0160(10)
N1 0.0510(10) 0.063(2) 0.067(2) 0.0190(10) 0.0070(10) 0.0120(10)
N2 0.068(2) 0.069(2) 0.068(2) 0.0320(10) 0.0000(10) -0.0020(10)
C1 0.051(2) 0.058(2) 0.041(2) 0.0170(10) 0.0080(10) 0.0050(10)
C1A 0.0390(10) 0.0450(10) 0.057(2) 0.0040(10) 0.0140(10) 0.0090(10)
C2 0.057(2) 0.060(2) 0.052(2) 0.0190(10) 0.0070(10) 0.0080(10)
C2A 0.0410(10) 0.046(2) 0.064(2) 0.0030(10) 0.0140(10) 0.0010(10)
C3 0.060(2) 0.069(2) 0.048(2) 0.027(2) 0.0050(10) 0.0010(10)
C3A 0.0380(10) 0.047(2) 0.075(2) 0.0050(10) 0.0150(10) 0.0090(10)
C4 0.044(2) 0.085(2) 0.054(2) 0.018(2) 0.0080(10) -0.005(2)
C4A 0.0380(10) 0.059(2) 0.067(2) 0.0040(10) 0.0080(10) 0.0110(10)
C5 0.055(2) 0.080(2) 0.075(2) 0.001(2) 0.009(2) 0.001(2)
C5A 0.054(2) 0.071(2) 0.058(2) 0.008(2) 0.0090(10) 0.003(2)
C6 0.073(2) 0.060(2) 0.084(2) -0.001(2) 0.006(2) 0.004(2)
C6A 0.063(2) 0.065(2) 0.067(2) 0.010(2) 0.019(2) -0.006(2)
C7 0.075(2) 0.058(2) 0.070(2) 0.019(2) 0.005(2) 0.001(2)
C7A 0.060(2) 0.051(2) 0.077(2) 0.0150(10) 0.024(2) 0.002(2)
C8 0.052(2) 0.056(2) 0.056(2) 0.0150(10) 0.0060(10) -0.0010(10)
C8A 0.047(2) 0.047(2) 0.065(2) 0.0080(10) 0.0150(10) 0.0090(10)
C9 0.0470(10) 0.054(2) 0.0380(10) 0.0120(10) 0.0040(10) -0.0020(10)
C9A 0.0380(10) 0.0400(10) 0.060(2) 0.0020(10) 0.0160(10) 0.0080(10)
C10 0.044(2) 0.064(2) 0.047(2) 0.0070(10) 0.0050(10) -0.0030(10)
C10A 0.0370(10) 0.049(2) 0.061(2) 0.0030(10) 0.0140(10) 0.0060(10)
C11 0.052(2) 0.056(2) 0.055(2) 0.0130(10) 0.0160(10) 0.0090(10)
C12 0.070(2) 0.100(3) 0.054(2) 0.041(2) 0.007(2) 0.003(2)
C12A 0.040(2) 0.054(2) 0.090(2) 0.0080(10) 0.015(2) 0.012(2)
C13 0.084(2) 0.060(2) 0.092(3) 0.018(2) 0.019(2) 0.029(2)
C14 0.061(2) 0.106(3) 0.102(3) 0.000(2) 0.021(2) 0.047(2)
C15 0.057(2) 0.148(4) 0.076(2) 0.041(2) 0.019(2) 0.029(2)
C16 0.078(3) 0.084(3) 0.116(3) 0.043(2) 0.012(2) 0.003(2)
C17 0.067(2) 0.053(2) 0.108(3) 0.011(2) 0.008(2) 0.005(2)
C18 0.056(2) 0.065(2) 0.092(3) 0.007(2) 0.008(2) 0.009(2)
C19 0.056(2) 0.082(2) 0.092(2) 0.019(2) 0.020(2) 0.019(2)
C20 0.068(2) 0.067(2) 0.073(2) 0.032(2) 0.017(2) 0.014(2)
C21 0.081(2) 0.063(2) 0.080(2) 0.022(2) 0.020(2) 0.024(2)
C22 0.066(2) 0.101(3) 0.065(2) 0.027(2) 0.021(2) 0.021(2)

loop_
_atom_site_label
_atom_site_fract_x
_atom_site_fract_y
_atom_site_fract_z
_atom_site_U_iso_or_equiv
_atom_site_thermal_displace_type
_atom_site_type_symbol
O1 0.1440(2) 0.1287(1) 0.8762(3) 0.0786(8) Uij O
O1A -0.2077(2) 0.3306(1) 0.8103(3) 0.0696(7) Uij O
O2 0.3520(2) 0.0901(2) 0.8723(3) 0.0942(10) Uij O
O2A -0.3991(2) 0.3734(1) 0.6336(3) 0.0754(7) Uij O
O3 0.5033(2) 0.1814(2) 0.8313(3) 0.0962(9) Uij O
O3A -0.4652(2) 0.3259(1) 0.3296(3) 0.0886(8) Uij O
N1 -0.3260(2) 0.6359(2) 0.6675(3) 0.0602(8) Uij N
N2 -0.5832(2) -0.0452(2) 0.2660(3) 0.0704(9) Uij N
C1 0.1147(2) 0.2631(2) 0.8396(3) 0.0501(8) Uij C
C1A -0.1095(2) 0.2369(2) 0.6486(3) 0.0472(8) Uij C
C2 0.1920(3) 0.2069(2) 0.8579(4) 0.0567(9) Uij C
C2A -0.2009(2) 0.2845(2) 0.6473(4) 0.0516(8) Uij C
C3 0.3176(3) 0.2273(2) 0.8536(4) 0.0600(9) Uij C
C3A -0.2873(2) 0.2852(2) 0.4817(4) 0.0539(8) Uij C
C4 0.3656(2) 0.3063(2) 0.8438(4) 0.0631(9) Uij C
C4A -0.2790(2) 0.2395(2) 0.3178(4) 0.0562(8) Uij C
C5 0.3441(3) 0.4522(2) 0.8442(4) 0.074(1) Uij C
C5A -0.1872(3) 0.1378(2) 0.1430(4) 0.0630(9) Uij C
C6 0.2768(3) 0.5129(2) 0.8538(4) 0.077(1) Uij C
C6A -0.1090(3) 0.0837(2) 0.1374(4) 0.0667(10) Uij C
C7 0.1515(3) 0.4918(2) 0.8562(4) 0.070(1) Uij C
C7A -0.0299(3) 0.0775(2) 0.3021(4) 0.0625(9) Uij C
C8 0.0966(2) 0.4115(2) 0.8461(4) 0.0562(8) Uij C
C8A -0.0278(2) 0.1267(2) 0.4679(4) 0.0529(8) Uij C
C9 0.1663(2) 0.3470(2) 0.8394(3) 0.0487(8) Uij C
C9A -0.1083(2) 0.1849(1) 0.4782(4) 0.0465(7) Uij C
C10 0.2928(2) 0.3687(2) 0.8407(3) 0.0545(8) Uij C
C10A -0.1904(2) 0.1884(2) 0.3115(4) 0.0501(8) Uij C
C11 -0.0219(3) 0.2359(2) 0.8296(4) 0.0538(9) Uij C
C12 0.3947(3) 0.1604(3) 0.8555(4) 0.074(1) Uij C
C12A -0.3908(3) 0.3322(2) 0.4843(5) 0.0614(9) Uij C
C13 -0.2392(3) 0.7016(2) 0.6837(4) 0.077(1) Uij C
C14 -0.1225(3) 0.6941(2) 0.6763(5) 0.088(1) Uij C
C15 -0.0947(3) 0.6174(3) 0.6521(5) 0.090(1) Uij C
C16 -0.1819(4) 0.5504(2) 0.6424(5) 0.093(1) Uij C
C17 -0.2987(3) 0.5611(2) 0.6491(5) 0.079(1) Uij C
C18 -0.6713(3) -0.0551(2) 0.3571(5) 0.074(1) Uij C
C19 -0.7202(3) 0.0087(2) 0.4263(5) 0.075(1) Uij C
C20 -0.6784(3) 0.0859(2) 0.4023(4) 0.067(1) Uij C
C21 -0.5873(3) 0.0989(2) 0.3107(4) 0.073(1) Uij C
C22 -0.5397(3) 0.0313(2) 0.2432(4) 0.075(1) Uij C
H11A -0.038(2) 0.178(2) 0.853(3) 0.056(8) Uiso H
H11B -0.044(2) 0.272(1) 0.926(3) 0.056(8) Uiso H
H1 -0.421(3) 0.650(2) 0.669(4) 0.12(1) Uiso H
H2 -0.5324 -0.1005 0.2098 0.20(2) Uiso H
H3 0.204(3) 0.105(2) 0.869(5) 0.10(1) Uiso H
H3A -0.273(3) 0.354(2) 0.793(4) 0.10(1) Uiso H
H4 0.452348 0.320307 0.838812 ? Uiso H
H4A -0.335693 0.242429 0.202452 ? Uiso H
H5 0.430881 0.466528 0.839472 ? Uiso H
H5A -0.242742 0.141977 0.027734 ? Uiso H
H6 0.314698 0.570674 0.859082 ? Uiso H
H6A -0.107803 0.049131 0.019188 ? Uiso H
H7 0.102607 0.535685 0.865273 ? Uiso H
H7A 0.025029 0.037196 0.298732 ? Uiso H
H8 0.008491 0.398121 0.843373 ? Uiso H
H8A 0.029713 0.121939 0.580781 ? Uiso H
H13 -0.259857 0.757109 0.701522 ? Uiso H
H14 -0.059216 0.743465 0.688201 ? Uiso H
H15 -0.011469 0.610389 0.641647 ? Uiso H
H16 -0.161722 0.494741 0.630761 ? Uiso H
H17 -0.362884 0.512661 0.640070 ? Uiso H
H18 -0.702218 -0.111004 0.374937 ? Uiso H
H19 -0.785421 -0.000798 0.493332 ? Uiso H
H20 -0.713900 0.132702 0.451129 ? Uiso H
H21 -0.556027 0.154764 0.292865 ? Uiso H
H22 -0.473277 0.039417 0.177877 ? Uiso H

loop_
_atom_type_symbol
_atom_type_scat_dispersion_real
_atom_type_scat_dispersion_imag
_atom_type_scat_source
H 0 0 'Stewart, Davidson and Simpson (1965)'
C .002 .002 'Cromer and Waber (1974)'
O .008 .006 'Cromer and Waber (1974)'
N .004 .003 'Cromer and Waber (1974)'

loop_
_geom_angle_atom_site_label_1
_geom_angle_atom_site_label_2
_geom_angle_atom_site_label_3
_geom_angle
_geom_angle_publ_flag
C2 O1 H3 101(2) yes
C2A O1A H3A 110(2) yes
C2 C1 C9 118.7(2) yes
C2 C1 C11 119.7(3) yes
C9 C1 C11 121.6(2) yes
C2A C1A C9A 117.9(2) yes
C2A C1A C11 120.0(2) yes
C9A C1A C11 121.9(2) yes
O1 C2 C1 118.4(3) yes
O1 C2 C3 119.8(2) yes
C1 C2 C3 121.8(3) yes
O1A C2A C1A 118.6(2) yes
O1A C2A C3A 119.6(2) yes
C1A C2A C3A 121.9(2) yes
C2 C3 C4 119.2(3) yes
C2 C3 C12 119.3(3) yes
C4 C3 C12 121.5(3) yes
C2A C3A C4A 119.3(2) yes
C2A C3A C12A 121.3(3) yes
C4A C3A C12A 119.4(3) yes
C3 C4 C10 121.3(3) yes
C3A C4A C10A 121.3(3) yes
C6 C5 C10 121.7(3) yes
C6A C5A C10A 121.4(3) yes
C5 C6 C7 119.0(3) yes
C5A C6A C7A 119.2(3) yes
C6 C7 C8 121.3(3) yes
C6A C7A C8A 121.3(2) yes
C7 C8 C9 120.5(3) yes
C7A C8A C9A 120.8(2) yes
C1 C9 C8 122.4(2) yes
C1 C9 C10 119.6(2) yes
C8 C9 C10 117.9(2) yes
C1A C9A C8A 122.5(2) yes
C1A C9A C10A 120.3(2) yes
C8A C9A C10A 117.2(2) yes
C4 C10 C5 121.7(3) yes
C4 C10 C9 118.9(3) yes
C5 C10 C9 119.4(2) yes
C4A C10A C5A 120.8(2) yes
C4A C10A C9A 119.1(2) yes
C5A C10A C9A 120.0(2) yes
C1 C11 C1A 116.1(2) yes
C1 C11 H11A 110.0(10) yes
C1 C11 H11B 109.0(10) yes
C1A C11 H11A 107.0(10) yes
C1A C11 H11B 107.0(10) yes
O2 C12 O3 123.4(3) yes
O2 C12 C3 121.0(3) yes
O3 C12 C3 115.5(3) yes
O2A C12A O3A 124.5(3) yes
O2A C12A C3A 119.6(3) yes
O3A C12A C3A 115.9(3) yes
C13 N1 C17 119.9(3) yes
N1 C13 C14 121.6(3) yes
C13 C14 C15 118.8(3) yes
C14 C15 C16 119.7(3) yes
C15 C16 C17 119.2(3) yes
C18 N2 C22 119.0(3) yes
N1 C17 C16 120.7(3) yes
N2 C18 C19 122.4(3) yes
C18 C19 C20 119.3(3) yes
C19 C20 C21 120.2(3) yes
C20 C21 C22 118.2(3) yes
N2 C22 C21 120.9(3) yes

loop_
_geom_bond_atom_site_label_1
_geom_bond_atom_site_label_2
_geom_bond_distance
_geom_bond_publ_flag
O1 C2 1.367(3) yes
O1A C2A 1.359(3) yes
O2 C12 1.230(4) yes
O2A C12A 1.245(3) yes
O3 C12 1.278(4) yes
O3A C12A 1.266(3) yes
C1 C2 1.375(3) yes
C1 C9 1.426(3) yes
C1 C11 1.520(4) yes
C1A C2A 1.390(3) yes
C1A C9A 1.428(3) yes
C1A C11 1.514(4) yes
C2 C3 1.414(4) yes
C2A C3A 1.419(4) yes
C3 C4 1.359(4) yes
C3A C4A 1.366(4) yes
C4 C10 1.418(4) yes
C4A C10A 1.410(3) yes
C5 C6 1.352(4) yes
C5A C6A 1.352(4) yes
C6 C7 1.408(4) yes
C6A C7A 1.399(4) yes
C7 C8 1.365(4) yes
C7A C8A 1.369(3) yes
C8 C9 1.421(3) yes
C8A C9A 1.426(3) yes
C9 C10 1.414(3) yes
C9A C10A 1.413(3) yes
C11 H11A 1.00(2) yes
C11 H11B 0.97(2) yes
C4 H4 0.980 yes
C4A H4A 0.980 yes
C5 H5 0.980 yes
C5A H5A 0.980 yes
C6 H6 0.980 yes
C6A H6A 0.980 yes
C7 H7 0.980 yes
C7A H7A 0.980 yes
C8 H8 0.980 yes
C8A H8A 0.980 yes
N1 C13 1.322(4) yes
N1 C17 1.316(3) yes
C13 C14 1.352(4) yes
C14 C15 1.350(5) yes
C15 C16 1.349(5) yes
C16 C17 1.365(4) yes
C16 H16 0.980 yes
C17 H17 0.980 yes
N2 C18 1.321(4) yes
N2 C22 1.340(4) yes
C18 C19 1.347(4) yes
C19 C20 1.350(4) yes
C20 C21 1.359(4) yes
C21 C22 1.385(4) yes
C18 H18 0.980 yes
C19 H19 0.980 yes
C20 H20 0.980 yes
C21 H21 0.980 yes
C22 H22 0.980 yes
